data_4305873
loop_
_publ_author_name
'Jorge Cruz-Huerta'
'Manuel Carillo-Morales'
'Ericka Santacruz-Ju\'arez'
'Ir\'an F. Hern\'andez-Ahuactzi'
'Jaime Escalante-Garc\'ia'
'Carolina Godoy-Alcantar'
'Jorge A. Guerrero-Alvarez'
'Herbert H\"opfl'
'Hugo Morales-Rojas'
'Mario S\'anchez'

_publ_contact_author_address
;
      Centro de Inverstigaciones Qu\'imicas
      Universidad Aut\'onoma del Estado de Morelos
      Av. Universidad 1001, C.P. 62209 Cuernavaca
      M\'exico
;
_publ_contact_author_email hhopfl@ciq.uaem.mx
_publ_contact_author_fax '+52 777 329 79 97'
_publ_contact_author_name 'Herbert Hopfl'
_publ_contact_author_phone '+52 777 329 79 97'
_publ_section_title
;
Macrocyclic Diorganotin Complexes of \g-Amino Acid Dithiocarbamates as
Hosts for Ion-Pair Recognition
;
_journal_name_full 'Inorganic Chemistry'
_journal_page_first 9874
_journal_page_last 9885
_journal_paper_doi 10.1021/ic8007987
_journal_volume 47
_journal_year 2008
_chemical_formula_moiety 'C10 H13 N O2'
_chemical_formula_sum 'C10 H13 N O2'
_chemical_formula_weight 179.21
_chemical_name_systematic
; 
 ? 
;
_space_group_IT_number 29
_symmetry_cell_setting orthorhombic
_symmetry_space_group_name_Hall 'P 2c -2ac'
_symmetry_space_group_name_H-M 'P c a 21'
_atom_sites_solution_hydrogens geom
_atom_sites_solution_primary direct
_atom_sites_solution_secondary difmap
_audit_creation_method SHELXL-97
_cell_angle_alpha 90.00
_cell_angle_beta 90.00
_cell_angle_gamma 90.00
_cell_formula_units_Z 4
_cell_length_a 10.3641(11)
_cell_length_b 9.4025(10)
_cell_length_c 9.2553(10)
_cell_measurement_reflns_used 2246
_cell_measurement_temperature 100(2)
_cell_measurement_theta_max 23.97
_cell_measurement_theta_min 3.65
_cell_volume 901.91(17)
_computing_cell_refinement 'Bruker SAINT'
_computing_data_collection 'Bruker SMART'
_computing_data_reduction 'Bruker SAINT'
_computing_molecular_graphics 'Bruker SHELXTL'
_computing_publication_material 'Bruker SHELXTL'
_computing_structure_refinement 'SHELXL-97 (Sheldrick, 1997)'
_computing_structure_solution 'SHELXS-97 (Sheldrick, 1990)'
_diffrn_ambient_temperature 100(2)
_diffrn_measured_fraction_theta_full 1.000
_diffrn_measured_fraction_theta_max 1.000
_diffrn_measurement_device_type 'CCD area detector'
_diffrn_measurement_method 'phi and omega scans'
_diffrn_radiation_monochromator graphite
_diffrn_radiation_source 'fine-focus sealed tube'
_diffrn_radiation_type MoK\a
_diffrn_radiation_wavelength 0.71073
_diffrn_reflns_av_R_equivalents 0.0761
_diffrn_reflns_av_sigmaI/netI 0.0404
_diffrn_reflns_limit_h_max 12
_diffrn_reflns_limit_h_min -12
_diffrn_reflns_limit_k_max 11
_diffrn_reflns_limit_k_min -11
_diffrn_reflns_limit_l_max 11
_diffrn_reflns_limit_l_min -11
_diffrn_reflns_number 8238
_diffrn_reflns_theta_full 25.00
_diffrn_reflns_theta_max 25.00
_diffrn_reflns_theta_min 2.17
_exptl_absorpt_coefficient_mu 0.092
_exptl_absorpt_correction_T_max 0.9945
_exptl_absorpt_correction_T_min 0.9908
_exptl_absorpt_correction_type multi-scan
_exptl_absorpt_process_details SADABS
_exptl_crystal_colour colorless
_exptl_crystal_density_diffrn 1.320
_exptl_crystal_density_method 'not measured'
_exptl_crystal_description 'rectangular prism'
_exptl_crystal_F_000 384
_exptl_crystal_size_max 0.10
_exptl_crystal_size_mid 0.07
_exptl_crystal_size_min 0.06
_refine_diff_density_max 0.279
_refine_diff_density_min -0.254
_refine_diff_density_rms 0.059
_refine_ls_abs_structure_details 'Flack H D (1983), Acta Cryst. A39, 876-881'
_refine_ls_extinction_method none
_refine_ls_goodness_of_fit_ref 1.492
_refine_ls_hydrogen_treatment constr
_refine_ls_matrix_type full
_refine_ls_number_parameters 112
_refine_ls_number_reflns 850
_refine_ls_number_restraints 1
_refine_ls_restrained_S_all 1.491
_refine_ls_R_factor_all 0.0669
_refine_ls_R_factor_gt 0.0645
_refine_ls_shift/su_max 0.002
_refine_ls_shift/su_mean 0.000
_refine_ls_structure_factor_coef Fsqd
_refine_ls_weighting_details 'calc w=1/[\s^2^(Fo^2^)+(0.0334P)^2^+0.4524P] where P=(Fo^2^+2Fc^2^)/3'
_refine_ls_weighting_scheme calc
_refine_ls_wR_factor_gt 0.1262
_refine_ls_wR_factor_ref 0.1269
_reflns_number_gt 823
_reflns_number_total 850
_reflns_threshold_expression >2sigma(I)
_cod_data_source_file ic8007987_si_001_2.cif
_cod_data_source_block j6campx
_cod_depositor_comments
;
The following automatic conversions were performed:
'_symmetry_cell_setting' value 'Orthorhombic' changed to 'orthorhombic'
according to '/home/saulius/struct/CIF-dictionaries/cif_core.dic'
dictionary named 'cif_core.dic' version 2.4.1 from 2010-06-29.

Automatic conversion script
Id: cif_fix_enum 1527 2010-12-29 10:47:43Z saulius 
;
_cod_database_code 4305873

loop_
_symmetry_equiv_pos_as_xyz
'x, y, z'
'-x, -y, z+1/2'
'x+1/2, -y, z'
'-x+1/2, y, z+1/2'

loop_
_atom_site_label
_atom_site_type_symbol
_atom_site_fract_x
_atom_site_fract_y
_atom_site_fract_z
_atom_site_U_iso_or_equiv
_atom_site_adp_type
_atom_site_occupancy
_atom_site_symmetry_multiplicity
_atom_site_calc_flag
_atom_site_refinement_flags
_atom_site_disorder_assembly
_atom_site_disorder_group
N1 N 0.0550(4) 0.5139(4) 0.2806(4) 0.0155(9) Uani 1 1 d . . .
H1A H -0.0217 0.4799 0.3168 0.019 Uiso 1 1 calc R . .
H1B H 0.1024 0.5480 0.3571 0.019 Uiso 1 1 calc R . .
O1 O 0.3456(3) 0.6424(4) 0.0199(4) 0.0217(8) Uani 1 1 d . . .
O2 O 0.1678(3) 0.5640(3) -0.0825(4) 0.0198(8) Uani 1 1 d . . .
C1 C 0.2259(4) 0.6306(5) 0.0126(5) 0.0153(7) Uani 1 1 d . . .
C2 C 0.1468(5) 0.7076(5) 0.1290(5) 0.0182(11) Uani 1 1 d . . .
H2A H 0.2034 0.7240 0.2136 0.022 Uiso 1 1 calc R . .
H2B H 0.1217 0.8019 0.0908 0.022 Uiso 1 1 calc R . .
C3 C 0.0270(4) 0.6333(5) 0.1804(5) 0.0172(11) Uani 1 1 d . . .
H3A H -0.0293 0.7030 0.2300 0.021 Uiso 1 1 calc R . .
H3B H -0.0207 0.5963 0.0958 0.021 Uiso 1 1 calc R . .
C4 C 0.1269(5) 0.3935(5) 0.2129(6) 0.0196(11) Uani 1 1 d . . .
H4A H 0.2184 0.4210 0.2009 0.024 Uiso 1 1 calc R . .
H4B H 0.0908 0.3748 0.1157 0.024 Uiso 1 1 calc R . .
C5 C 0.1196(5) 0.2597(5) 0.3013(5) 0.0153(7) Uani 1 1 d . . .
C6 C 0.2105(5) 0.2272(5) 0.4039(6) 0.0249(12) Uani 1 1 d . . .
H6 H 0.2765 0.2938 0.4259 0.030 Uiso 1 1 calc R . .
C7 C 0.2067(6) 0.0984(6) 0.4755(6) 0.0318(15) Uani 1 1 d . . .
H7 H 0.2698 0.0771 0.5468 0.038 Uiso 1 1 calc R . .
C8 C 0.1125(6) 0.0018(6) 0.4440(7) 0.0368(16) Uani 1 1 d . . .
H8 H 0.1112 -0.0877 0.4917 0.044 Uiso 1 1 calc R . .
C9 C 0.0194(6) 0.0342(6) 0.3429(6) 0.0305(14) Uani 1 1 d . . .
H9 H -0.0467 -0.0326 0.3215 0.037 Uiso 1 1 calc R . .
C10 C 0.0222(5) 0.1631(6) 0.2732(6) 0.0253(12) Uani 1 1 d . . .
H10 H -0.0431 0.1861 0.2051 0.030 Uiso 1 1 calc R . .

loop_
_atom_site_aniso_label
_atom_site_aniso_U_11
_atom_site_aniso_U_22
_atom_site_aniso_U_33
_atom_site_aniso_U_23
_atom_site_aniso_U_13
_atom_site_aniso_U_12
N1 0.0116(19) 0.021(2) 0.014(2) 0.0031(19) -0.0025(18) -0.0004(18)
O1 0.0161(17) 0.0268(18) 0.0221(19) -0.0035(16) -0.0016(16) -0.0012(15)
O2 0.0175(18) 0.0225(18) 0.0193(19) -0.0021(17) -0.0044(16) -0.0035(15)
C1 0.0207(17) 0.0131(15) 0.0120(16) 0.0051(15) -0.0010(15) 0.0008(15)
C2 0.023(3) 0.011(2) 0.021(3) -0.002(2) 0.003(2) -0.002(2)
C3 0.017(2) 0.020(3) 0.015(3) -0.003(2) -0.001(2) 0.008(2)
C4 0.019(2) 0.024(3) 0.016(3) 0.000(2) 0.003(2) 0.002(2)
C5 0.0207(17) 0.0131(15) 0.0120(16) 0.0051(15) -0.0010(15) 0.0008(15)
C6 0.027(3) 0.028(3) 0.020(3) 0.000(3) 0.000(3) 0.004(2)
C7 0.033(3) 0.035(3) 0.027(3) 0.010(3) 0.009(3) 0.013(3)
C8 0.055(4) 0.021(3) 0.034(4) 0.013(3) 0.022(3) 0.010(3)
C9 0.041(3) 0.016(3) 0.035(3) -0.003(2) 0.008(3) -0.002(3)
C10 0.026(3) 0.026(3) 0.024(3) 0.002(2) 0.001(3) -0.001(2)

loop_
_atom_type_symbol
_atom_type_description
_atom_type_scat_dispersion_real
_atom_type_scat_dispersion_imag
_atom_type_scat_source
C C 0.0033 0.0016 'International Tables Vol C Tables 4.2.6.8 and 6.1.1.4'
H H 0.0000 0.0000 'International Tables Vol C Tables 4.2.6.8 and 6.1.1.4'
N N 0.0061 0.0033 'International Tables Vol C Tables 4.2.6.8 and 6.1.1.4'
O O 0.0106 0.0060 'International Tables Vol C Tables 4.2.6.8 and 6.1.1.4'

loop_
_geom_angle_atom_site_label_1
_geom_angle_atom_site_label_2
_geom_angle_atom_site_label_3
_geom_angle
_geom_angle_site_symmetry_1
_geom_angle_site_symmetry_3
_geom_angle_publ_flag
C3 N1 C4 114.1(4) . . ?
O2 C1 O1 124.6(5) . . ?
O2 C1 C2 118.6(4) . . ?
O1 C1 C2 116.8(4) . . ?
C3 C2 C1 116.4(4) . . ?
N1 C3 C2 112.8(4) . . ?
N1 C4 C5 112.4(4) . . ?
C6 C5 C10 119.0(5) . . ?
C6 C5 C4 122.0(4) . . ?
C10 C5 C4 118.9(5) . . ?
C5 C6 C7 120.5(5) . . ?
C8 C7 C6 120.1(5) . . ?
C7 C8 C9 119.9(5) . . ?
C10 C9 C8 119.9(5) . . ?
C9 C10 C5 120.5(5) . . ?

loop_
_geom_bond_atom_site_label_1
_geom_bond_atom_site_label_2
_geom_bond_distance
_geom_bond_site_symmetry_2
_geom_bond_publ_flag
N1 C3 1.485(6) . ?
N1 C4 1.493(6) . ?
O1 C1 1.247(5) . ?
O2 C1 1.237(6) . ?
C1 C2 1.535(7) . ?
C2 C3 1.502(7) . ?
C4 C5 1.503(6) . ?
C5 C6 1.371(7) . ?
C5 C10 1.382(7) . ?
C6 C7 1.381(7) . ?
C7 C8 1.365(8) . ?
C8 C9 1.379(8) . ?
C9 C10 1.374(7) . ?

loop_
_geom_torsion_atom_site_label_1
_geom_torsion_atom_site_label_2
_geom_torsion_atom_site_label_3
_geom_torsion_atom_site_label_4
_geom_torsion
_geom_torsion_site_symmetry_1
_geom_torsion_site_symmetry_2
_geom_torsion_site_symmetry_3
_geom_torsion_site_symmetry_4
_geom_torsion_publ_flag
O2 C1 C2 C3 37.4(6) . . . . ?
O1 C1 C2 C3 -143.9(5) . . . . ?
C4 N1 C3 C2 -65.3(5) . . . . ?
C1 C2 C3 N1 76.4(5) . . . . ?
C3 N1 C4 C5 -163.2(4) . . . . ?
N1 C4 C5 C6 -91.4(6) . . . . ?
N1 C4 C5 C10 92.0(5) . . . . ?
C10 C5 C6 C7 1.6(7) . . . . ?
C4 C5 C6 C7 -175.0(5) . . . . ?
C5 C6 C7 C8 0.3(8) . . . . ?
C6 C7 C8 C9 -1.5(8) . . . . ?
C7 C8 C9 C10 0.6(8) . . . . ?
C8 C9 C10 C5 1.4(8) . . . . ?
C6 C5 C10 C9 -2.5(8) . . . . ?
C4 C5 C10 C9 174.2(5) . . . . ?

loop_
_cod_related_entry_id
_cod_related_entry_database
_cod_related_entry_code
1 ChemSpider 195731
